data_7042548
loop_
_publ_author_name
'Albino, M.'
'Clark, L.'
'Lhoste, J.'
'Payen, C.'
'Gren\`eche, J-M'
'Lightfoot, P.'
'Maisonneuve, V.'
'Leblanc, M.'

_publ_section_title
;
 A magnetisation and M\"ossbauer study of triazole
 (M1-x(2+)Mx(3+))M(3+)F5(Htaz)1-x(taz)x weberites (M = Fe, Co, Mn, Zn, Ga,
 V).
;
_journal_issue 16
_journal_name_full 'Dalton transactions (Cambridge, England : 2003)'
_journal_page_first 5352
_journal_page_last 5362
_journal_paper_doi 10.1039/c7dt00587c
_journal_volume 46
_journal_year 2017
_chemical_formula_sum 'C2 F5 Fe1.39 Ga0.61 N3'
_chemical_formula_weight 281.21
_chemical_name_systematic ' ?'
_space_group_IT_number 74
_symmetry_cell_setting orthorhombic
_symmetry_space_group_name_Hall '-I 2b 2'
_symmetry_space_group_name_H-M 'I m m a'
_audit_update_record
;
2017-01-16 deposited with the CCDC.
2017-03-20 downloaded from the CCDC.
;
_cell_angle_alpha 90.00000
_cell_angle_beta 90.00000
_cell_angle_gamma 90.00000
_cell_formula_units_Z 4
_cell_length_a 9.1404(4)
_cell_length_b 7.4753(3)
_cell_length_c 9.4629(4)
_cell_measurement_temperature 296
_cell_volume 646.57(5)
_computing_structure_refinement FULLPROF
_diffrn_ambient_temperature 296(2)
_diffrn_measurement_device_type 'Xpert Panaltycal'
_diffrn_radiation_monochromator graphite
_diffrn_radiation_source 'fine-focus sealed tube'
_diffrn_radiation_type MoK\a
_diffrn_radiation_wavelength 0.71069
_pd_instr_location ' ?'
_pd_meas_2theta_range_inc 0.017001
_pd_meas_2theta_range_max 99.99400
_pd_meas_2theta_range_min 5.11700
_pd_meas_number_of_points 5582
_pd_proc_2theta_range_inc 0.017001
_pd_proc_2theta_range_max 99.9704
_pd_proc_2theta_range_min 5.0934
_pd_proc_ls_pref_orient_corr ' ?'
_pd_proc_ls_prof_R_factor 0.9214
_pd_proc_ls_prof_wR_expected 0.9838
_pd_proc_ls_prof_wR_factor 1.3013
_pd_proc_wavelength 1.540560
_pd_spec_mounting ' ?'
_refine_ls_goodness_of_fit_all 1.3227
_refine_ls_number_parameters 47
_refine_ls_number_reflns 417
_refine_ls_number_restraints 0
_refine_ls_R_I_factor 5.2000
_cod_data_source_file c7dt00587c2.cif
_cod_data_source_block FeGaF5Htaz
_cod_depositor_comments
;
The following automatic conversions were performed:

'_symmetry_cell_setting' value 'Orthorhombic' changed to
'orthorhombic' according to
/home/data/users/saulius/crontab/automatic-downloads/rss-feeds/RSC/lib/dictionaries/cif_core.dic
dictionary named 'cif_core.dic' version 2.4.2 from 2011-04-26.

Automatic conversion script
Id: cif_fix_values 4973 2017-02-22 13:04:09Z antanas 

 Adding full bibliography for 7042543--7042551.cif.
;
_cod_original_cell_volume 646.58(5)
_cod_database_code 7042548
_pd_proc_ls_prof_cr_factor 21.2371
_pd_proc_ls_prof_cwr_factor 10.8660
_pd_proc_ls_prof_cwr_expected 8.2152
_pd_proc_ls_prof_chi2 1.7495
_pd_proc_ls_prof_echi2 1.9040

loop_
_symmetry_equiv_pos_as_xyz
x,y,z
x+1/2,-y+1/2,-z+1/2
-x+1/2,y,-z+1/2
-x,-y+1/2,z
-x,-y,-z
-x+1/2,y+1/2,z+1/2
x+1/2,-y,z+1/2
x,y+1/2,-z
x+1/2,y+1/2,z+1/2
x,-y,-z
-x,y+1/2,-z
-x+1/2,-y,z+1/2
-x+1/2,-y+1/2,-z+1/2
-x,y,z
x,-y+1/2,z
x+1/2,y,-z+1/2

loop_
_atom_site_label
_atom_site_fract_x
_atom_site_fract_y
_atom_site_fract_z
_atom_site_U_iso_or_equiv
_atom_site_occupancy
_atom_site_adp_type
_atom_site_type_symbol
Fe1 0.75000 0.75000 0.75000 0.0199(11) 1.00000 Uiso Fe
Ga2 0.50000 0.50000 0.50000 0.0415(14) 0.61000 Uiso Ga
Fe2 0.50000 0.50000 0.50000 0.0415(14) 0.39000 Uiso Fe
F1 0.50000 0.75000 0.4329(8) 0.0180(15) 1.00000 Uiso F
F2 0.6504(4) 0.5568(5) 0.6385(3) 0.0180(15) 1.00000 Uiso F
N1 0.9218(8) 0.75000 0.5812(8) 0.014(3) 1.00000 Uiso N
N2 1.00000 0.75000 0.3682(10) 0.014(3) 1.00000 Uiso N
C1 0.8843(10) 0.75000 0.4504(11) 0.014(3) 1.00000 Uiso C

loop_
_atom_type_symbol
_atom_type_description
_atom_type_scat_dispersion_real
_atom_type_scat_dispersion_imag
_atom_type_scat_source
Fe Fe 0.346 0.972 'International Tables Vol C Tables 4.2.6.8 and 6.1.1.4'
Ga Ga 0.231 1.608 'International Tables Vol C Tables 4.2.6.8 and 6.1.1.4'
F F 0.0171 0.0103 'International Tables Vol C Tables 4.2.6.8 and 6.1.1.4'
N N 0.0061 0.0033 'International Tables Vol C Tables 4.2.6.8 and 6.1.1.4'
C C 0.0033 0.0016 'International Tables Vol C Tables 4.2.6.8 and 6.1.1.4'

loop_
_geom_angle_atom_site_label_1
_geom_angle_atom_site_label_2
_geom_angle_atom_site_label_3
_geom_angle
_geom_angle_site_symmetry_1
_geom_angle_site_symmetry_3
F2 Fe1 F2 88.0(2) 1_555 3_656
F2 Fe1 F2 180.0(3) 1_555 13_666
F2 Fe1 F2 92.0(3) 1_555 15_565
F2 Fe1 N1 86.7(3) 1_555 1_555
F2 Fe1 N1 81.2(3) 1_555 2_466
F2 Fe1 N1 93.3(4) 1_555 3_656
F2 Fe1 N1 98.8(3) 1_555 4_765
F2 Fe1 C1 72.4(3) 1_555 1_555
F2 Fe1 C1 107.6(4) 1_555 3_656
F2 Fe1 F2 92.0(3) 3_656 13_666
F2 Fe1 F2 180.0(3) 3_656 15_565
F2 Fe1 N1 93.3(4) 3_656 1_555
F2 Fe1 N1 98.8(3) 3_656 2_466
F2 Fe1 N1 86.7(3) 3_656 3_656
F2 Fe1 N1 81.2(3) 3_656 4_765
F2 Fe1 C1 107.6(4) 3_656 1_555
F2 Fe1 C1 72.4(3) 3_656 3_656
F2 Fe1 F2 88.0(2) 13_666 15_565
F2 Fe1 N1 93.3(4) 13_666 1_555
F2 Fe1 N1 98.8(3) 13_666 2_466
F2 Fe1 N1 86.7(3) 13_666 3_656
F2 Fe1 N1 81.2(3) 13_666 4_765
F2 Fe1 C1 107.6(4) 13_666 1_555
F2 Fe1 C1 72.4(3) 13_666 3_656
F2 Fe1 N1 86.7(3) 15_565 1_555
F2 Fe1 N1 81.2(3) 15_565 2_466
F2 Fe1 N1 93.3(4) 15_565 3_656
F2 Fe1 N1 98.8(3) 15_565 4_765
F2 Fe1 C1 72.4(3) 15_565 1_555
F2 Fe1 C1 107.6(4) 15_565 3_656
N1 Fe1 N1 162.5(5) 1_555 2_466
N1 Fe1 N1 180.0(6) 1_555 3_656
N1 Fe1 C1 158.9(6) 1_555 3_656
N1 Fe1 N1 180.0(4) 2_466 4_765
N1 Fe1 C1 141.4(5) 2_466 1_555
N1 Fe1 N1 162.5(5) 3_656 4_765
N1 Fe1 C1 158.9(6) 3_656 1_555
N1 Fe1 C1 141.4(5) 4_765 3_656
C1 Fe1 C1 180.0(6) 1_555 3_656
F1 Ga2 F1 180.0(2) 1_555 5_666
F1 Ga2 F2 90.6(3) 1_555 1_555
F1 Ga2 F2 89.4(2) 1_555 5_666
F1 Ga2 F2 89.4(2) 1_555 10_566
F1 Ga2 F2 90.6(3) 1_555 14_655
F1 Ga2 F2 89.4(2) 5_666 1_555
F1 Ga2 F2 90.6(3) 5_666 5_666
F1 Ga2 F2 90.6(3) 5_666 10_566
F1 Ga2 F2 89.4(2) 5_666 14_655
F2 Ga2 F2 180.0(3) 1_555 5_666
F2 Ga2 F2 90.1(2) 1_555 10_566
F2 Ga2 F2 89.9(3) 1_555 14_655
F2 Ga2 F2 89.9(3) 5_666 10_566
F2 Ga2 F2 90.1(2) 5_666 14_655
F2 Ga2 F2 180.0(3) 10_566 14_655
F1 Fe2 F1 180.0(2) 1_555 5_666
F1 Fe2 F2 90.6(3) 1_555 1_555
F1 Fe2 F2 89.4(2) 1_555 5_666
F1 Fe2 F2 89.4(2) 1_555 10_566
F1 Fe2 F2 90.6(3) 1_555 14_655
F1 Fe2 F2 89.4(2) 5_666 1_555
F1 Fe2 F2 90.6(3) 5_666 5_666
F1 Fe2 F2 90.6(3) 5_666 10_566
F1 Fe2 F2 89.4(2) 5_666 14_655
F2 Fe2 F2 180.0(3) 1_555 5_666
F2 Fe2 F2 90.1(2) 1_555 10_566
F2 Fe2 F2 89.9(3) 1_555 14_655
F2 Fe2 F2 89.9(3) 5_666 10_566
F2 Fe2 F2 90.1(2) 5_666 14_655
F2 Fe2 F2 180.0(3) 10_566 14_655
Ga2 F1 Ga2 142.47(10) 1_555 4_665
Ga2 F1 Fe2 142.47(10) 1_555 4_665
Ga2 F1 F2 105.4(2) 1_555 4_665
Ga2 F1 F2 150.0(2) 1_555 8_556
Ga2 F1 F2 150.0(2) 1_555 11_656
Ga2 F1 F2 105.4(2) 1_555 15_565
Ga2 F1 N2 108.8(4) 1_555 2_465
Ga2 F1 Fe2 142.47(10) 4_665 1_555
Ga2 F1 F2 105.4(2) 4_665 1_555
Ga2 F1 F2 150.0(2) 4_665 5_666
Ga2 F1 F2 150.0(2) 4_665 10_566
Ga2 F1 F2 105.4(2) 4_665 14_655
Ga2 F1 N2 108.8(4) 4_665 2_465
Fe2 F1 Fe2 142.47(10) 1_555 4_665
Fe2 F1 F2 105.4(2) 1_555 4_665
Fe2 F1 F2 150.0(2) 1_555 8_556
Fe2 F1 F2 150.0(2) 1_555 11_656
Fe2 F1 F2 105.4(2) 1_555 15_565
Fe2 F1 N2 108.8(4) 1_555 2_465
Fe2 F1 F2 105.4(2) 4_665 1_555
Fe2 F1 F2 150.0(2) 4_665 5_666
Fe2 F1 F2 150.0(2) 4_665 10_566
Fe2 F1 F2 105.4(2) 4_665 14_655
Fe2 F1 N2 108.8(4) 4_665 2_465
F2 F1 F2 91.4(2) 1_555 4_665
F2 F1 F2 89.2(2) 1_555 5_666
F2 F1 F2 110.9(2) 1_555 8_556
F2 F1 F2 59.60(18) 1_555 10_566
F2 F1 F2 148.0(3) 1_555 11_656
F2 F1 F2 59.1(2) 1_555 14_655
F2 F1 F2 62.5(2) 1_555 15_565
F2 F1 N2 134.3(4) 1_555 2_465
F2 F1 F2 110.9(2) 4_665 5_666
F2 F1 F2 89.2(2) 4_665 8_556
F2 F1 F2 148.0(3) 4_665 10_566
F2 F1 F2 59.60(18) 4_665 11_656
F2 F1 F2 62.5(2) 4_665 14_655
F2 F1 F2 59.1(2) 4_665 15_565
F2 F1 N2 134.3(4) 4_665 2_465
F2 F1 F2 151.6(2) 5_666 8_556
F2 F1 F2 59.80(16) 5_666 10_566
F2 F1 F2 112.5(2) 5_666 11_656
F2 F1 F2 59.60(18) 5_666 14_655
F2 F1 F2 148.0(3) 5_666 15_565
F2 F1 N2 75.8(3) 5_666 2_465
F2 F1 F2 112.5(2) 8_556 10_566
F2 F1 F2 59.80(16) 8_556 11_656
F2 F1 F2 148.0(3) 8_556 14_655
F2 F1 F2 59.60(18) 8_556 15_565
F2 F1 N2 75.8(3) 8_556 2_465
F2 F1 F2 151.6(2) 10_566 11_656
F2 F1 F2 89.2(2) 10_566 14_655
F2 F1 F2 110.9(2) 10_566 15_565
F2 F1 N2 75.8(3) 10_566 2_465
F2 F1 F2 110.9(2) 11_656 14_655
F2 F1 F2 89.2(2) 11_656 15_565
F2 F1 N2 75.8(3) 11_656 2_465
F2 F1 F2 91.4(2) 14_655 15_565
F2 F1 N2 134.3(4) 14_655 2_465
F2 F1 N2 134.3(4) 15_565 2_465
Fe1 F2 Ga2 146.25(14) 1_555 1_555
Fe1 F2 Fe2 146.25(14) 1_555 1_555
Fe1 F2 F1 102.6(3) 1_555 1_555
Fe1 F2 F1 162.42(19) 1_555 5_666
Fe1 F2 F2 46.02(15) 1_555 3_656
Fe1 F2 F2 136.21(20) 1_555 10_566
Fe1 F2 F2 117.0(2) 1_555 14_655
Fe1 F2 N1 50.0(2) 1_555 1_555
Fe1 F2 N1 46.3(2) 1_555 3_656
Fe1 F2 N2 109.16(18) 1_555 6_645
Fe1 F2 C1 70.0(3) 1_555 1_555
Fe1 F2 C1 110.2(3) 1_555 8_546
Ga2 F2 F1 45.11(17) 1_555 1_555
Ga2 F2 F1 45.69(14) 1_555 5_666
Ga2 F2 F2 166.2(2) 1_555 3_656
Ga2 F2 F2 45.06(16) 1_555 14_655
Ga2 F2 F2 102.6(2) 1_555 15_565
Ga2 F2 N1 125.6(3) 1_555 1_555
Ga2 F2 N1 121.9(3) 1_555 3_656
Ga2 F2 N2 89.9(3) 1_555 6_645
Ga2 F2 C1 101.5(4) 1_555 1_555
Ga2 F2 C1 97.8(3) 1_555 8_546
Fe2 F2 F1 45.11(17) 1_555 1_555
Fe2 F2 F1 45.69(14) 1_555 5_666
Fe2 F2 F2 166.2(2) 1_555 3_656
Fe2 F2 F2 45.06(16) 1_555 14_655
Fe2 F2 F2 102.6(2) 1_555 15_565
Fe2 F2 N1 125.6(3) 1_555 1_555
Fe2 F2 N1 121.9(3) 1_555 3_656
Fe2 F2 N2 89.9(3) 1_555 6_645
Fe2 F2 C1 101.5(4) 1_555 1_555
Fe2 F2 C1 97.8(3) 1_555 8_546
F1 F2 F1 90.80(18) 1_555 5_666
F1 F2 F2 148.3(3) 1_555 3_656
F1 F2 F2 59.69(18) 1_555 10_566
F1 F2 F2 60.4(2) 1_555 14_655
F1 F2 F2 58.8(2) 1_555 15_565
F1 F2 N1 91.9(3) 1_555 1_555
F1 F2 N1 104.6(4) 1_555 3_656
F1 F2 N2 126.1(3) 1_555 6_645
F1 F2 C1 72.6(3) 1_555 1_555
F1 F2 C1 120.7(3) 1_555 8_546
F1 F2 F2 120.7(2) 5_666 3_656
F1 F2 F2 60.70(18) 5_666 10_566
F1 F2 F2 60.10(16) 5_666 14_655
F1 F2 F2 146.3(2) 5_666 15_565
F1 F2 N1 142.1(3) 5_666 1_555
F1 F2 N1 119.5(3) 5_666 3_656
F1 F2 N2 53.3(3) 5_666 6_645
F1 F2 C1 125.7(3) 5_666 1_555
F1 F2 C1 71.2(3) 5_666 8_546
F2 F2 F2 136.1(2) 3_656 10_566
F2 F2 F2 130.8(2) 3_656 14_655
F2 F2 F2 90.00(20) 3_656 15_565
F2 F2 N1 65.5(2) 3_656 1_555
F2 F2 N1 59.3(2) 3_656 3_656
F2 F2 N2 77.47(17) 3_656 6_645
F2 F2 C1 89.1(3) 3_656 1_555
F2 F2 C1 76.5(3) 3_656 8_546
F2 F2 F2 90.00(20) 10_566 14_655
F2 F2 F2 108.0(2) 10_566 15_565
F2 F2 N1 88.6(3) 10_566 1_555
F2 F2 N1 163.8(3) 10_566 3_656
F2 F2 N2 113.3(3) 10_566 6_645
F2 F2 C1 66.5(2) 10_566 1_555
F2 F2 C1 62.3(2) 10_566 8_546
F2 F2 F2 90.0(2) 14_655 15_565
F2 F2 N1 148.1(4) 14_655 1_555
F2 F2 N1 77.7(3) 14_655 3_656
F2 F2 N2 66.5(2) 14_655 6_645
F2 F2 C1 133.0(4) 14_655 1_555
F2 F2 C1 131.2(4) 14_655 8_546
F2 F2 N1 60.4(2) 15_565 1_555
F2 F2 N1 62.1(2) 15_565 3_656
F2 F2 N2 131.7(2) 15_565 6_645
F2 F2 C1 62.6(3) 15_565 1_555
F2 F2 C1 134.9(2) 15_565 8_546
N1 F2 N1 96.3(4) 1_555 3_656
N1 F2 N2 141.7(3) 1_555 6_645
N1 F2 C1 75.04(20) 1_555 8_546
N1 F2 N2 71.61(18) 3_656 6_645
N1 F2 C1 114.7(4) 3_656 1_555
N1 F2 C1 133.9(4) 3_656 8_546
N2 F2 C1 159.5(4) 6_645 1_555
N2 F2 C1 87.5(3) 6_645 8_546
C1 F2 C1 74.3(2) 1_555 8_546
Fe1 N1 Fe1 106.5(2) 1_555 2_566
Fe1 N1 N1 134.5(6) 1_555 4_765
Fe1 N1 N2 155.0(5) 1_555 1_555
Fe1 N1 C1 120.0(9) 1_555 1_555
Fe1 N1 C1 169.4(6) 1_555 4_765
Fe1 N1 F2 131.5(2) 2_566 1_555
Fe1 N1 F2 77.6(2) 2_566 3_656
Fe1 N1 F2 77.6(2) 2_566 13_666
Fe1 N1 F2 131.5(2) 2_566 15_565
Fe1 N1 N2 98.5(4) 2_566 1_555
Fe1 N1 C1 133.5(8) 2_566 1_555
Fe1 N1 C1 63.0(4) 2_566 4_765
F2 N1 F2 55.1(2) 1_555 3_656
F2 N1 F2 83.7(2) 1_555 13_666
F2 N1 F2 59.3(2) 1_555 15_565
F2 N1 N1 148.1(6) 1_555 4_765
F2 N1 N2 117.3(4) 1_555 1_555
F2 N1 C1 87.3(7) 1_555 1_555
F2 N1 C1 143.4(5) 1_555 4_765
F2 N1 F2 55.7(2) 3_656 13_666
F2 N1 F2 83.7(2) 3_656 15_565
F2 N1 N1 102.3(6) 3_656 4_765
F2 N1 N2 151.6(5) 3_656 1_555
F2 N1 C1 140.3(8) 3_656 1_555
F2 N1 C1 131.8(5) 3_656 4_765
F2 N1 F2 55.1(2) 13_666 15_565
F2 N1 N1 102.3(6) 13_666 4_765
F2 N1 N2 151.6(5) 13_666 1_555
F2 N1 C1 140.3(8) 13_666 1_555
F2 N1 C1 131.8(5) 13_666 4_765
F2 N1 N1 148.1(6) 15_565 4_765
F2 N1 N2 117.3(4) 15_565 1_555
F2 N1 C1 87.3(7) 15_565 1_555
F2 N1 C1 143.4(5) 15_565 4_765
N1 N1 N2 70.5(7) 4_765 1_555
N1 N1 C1 105.5(11) 4_765 1_555
C1 N1 C1 70.5(9) 1_555 4_765
F1 N2 F2 50.9(3) 2_565 6_654
F1 N2 F2 50.9(3) 2_565 7_564
F1 N2 F2 50.9(3) 2_565 9_554
F1 N2 F2 50.9(3) 2_565 12_664
F1 N2 N1 160.5(6) 2_565 1_555
F1 N2 N1 160.5(6) 2_565 4_765
F1 N2 C1 126.3(9) 2_565 1_555
F1 N2 C1 126.3(9) 2_565 4_765
F2 N2 F2 101.8(2) 6_654 7_564
F2 N2 F2 47.02(18) 6_654 9_554
F2 N2 F2 83.45(20) 6_654 12_664
F2 N2 N1 117.5(4) 6_654 1_555
F2 N2 N1 136.7(4) 6_654 4_765
F2 N2 C1 93.0(7) 6_654 1_555
F2 N2 C1 134.0(7) 6_654 4_765
F2 N2 F2 83.45(20) 7_564 9_554
F2 N2 F2 47.02(18) 7_564 12_664
F2 N2 N1 136.7(4) 7_564 1_555
F2 N2 N1 117.5(4) 7_564 4_765
F2 N2 C1 134.0(7) 7_564 1_555
F2 N2 C1 93.0(7) 7_564 4_765
F2 N2 F2 101.8(2) 9_554 12_664
F2 N2 N1 136.7(4) 9_554 1_555
F2 N2 N1 117.5(4) 9_554 4_765
F2 N2 C1 134.0(7) 9_554 1_555
F2 N2 C1 93.0(7) 9_554 4_765
F2 N2 N1 117.5(4) 12_664 1_555
F2 N2 N1 136.7(4) 12_664 4_765
F2 N2 C1 93.0(7) 12_664 1_555
F2 N2 C1 134.0(7) 12_664 4_765
N1 N2 C1 73.2(8) 1_555 4_765
N1 N2 C1 73.2(8) 4_765 1_555
C1 N2 C1 107.3(11) 1_555 4_765
Fe1 C1 F2 88.6(2) 1_555 8_556
Fe1 C1 F2 88.6(2) 1_555 10_566
Fe1 C1 N1 78.5(4) 1_555 4_765
Fe1 C1 N2 149.7(7) 1_555 1_555
Fe1 C1 C1 113.4(5) 1_555 4_765
F2 C1 F2 91.3(2) 1_555 8_556
F2 C1 F2 51.1(2) 1_555 10_566
F2 C1 F2 54.9(3) 1_555 15_565
F2 C1 N1 68.6(7) 1_555 1_555
F2 C1 N1 103.5(5) 1_555 4_765
F2 C1 N2 152.37(13) 1_555 1_555
F2 C1 C1 133.0(6) 1_555 4_765
F2 C1 F2 89.9(2) 8_556 10_566
F2 C1 F2 51.1(2) 8_556 15_565
F2 C1 N1 115.2(7) 8_556 1_555
F2 C1 N1 133.5(5) 8_556 4_765
F2 C1 N2 112.1(5) 8_556 1_555
F2 C1 C1 131.2(5) 8_556 4_765
F2 C1 F2 91.3(2) 10_566 15_565
F2 C1 N1 115.2(7) 10_566 1_555
F2 C1 N1 133.5(5) 10_566 4_765
F2 C1 N2 112.1(5) 10_566 1_555
F2 C1 C1 131.2(5) 10_566 4_765
F2 C1 N1 68.6(7) 15_565 1_555
F2 C1 N1 103.5(5) 15_565 4_765
F2 C1 N2 152.4(6) 15_565 1_555
F2 C1 C1 133.0(6) 15_565 4_765
N1 C1 N2 110.9(11) 1_555 1_555
N1 C1 C1 74.5(9) 1_555 4_765
N1 C1 N2 71.3(8) 4_765 1_555

loop_
_geom_bond_atom_site_label_1
_geom_bond_atom_site_label_2
_geom_bond_distance
_geom_bond_site_symmetry_2
Fe1 F2 2.007(3) 1_555
Fe1 F2 2.007(3) 3_656
Fe1 F2 2.007(3) 13_666
Fe1 F2 2.007(3) 15_565
Fe1 N1 2.240(7) 1_555
Fe1 N1 3.399(7) 2_466
Fe1 N1 2.240(7) 3_656
Fe1 N1 3.399(7) 4_765
Fe1 C1 3.089(10) 1_555
Fe1 C1 3.089(10) 3_656
Ga2 F1 1.974(2) 1_555
Ga2 F1 1.974(2) 5_666
Ga2 F2 1.946(3) 1_555
Ga2 F2 1.946(3) 5_666
Ga2 F2 1.946(3) 10_566
Ga2 F2 1.946(3) 14_655
Fe2 F1 1.974(2) 1_555
Fe2 F1 1.974(2) 5_666
Fe2 F2 1.946(3) 1_555
Fe2 F2 1.946(3) 5_666
Fe2 F2 1.946(3) 10_566
Fe2 F2 1.946(3) 14_655
F1 Ga2 1.974(2) 1_555
F1 Ga2 1.974(2) 4_665
F1 Fe2 1.974(2) 1_555
F1 Fe2 1.974(2) 4_665
F1 F2 2.786(6) 1_555
F1 F2 2.786(6) 4_665
F1 F2 2.758(4) 5_666
F1 F2 2.758(4) 8_556
F1 F2 2.758(4) 10_566
F1 F2 2.758(4) 11_656
F1 F2 2.786(6) 14_655
F1 F2 2.786(6) 15_565
F1 N2 2.849(12) 2_465
F2 Fe1 2.007(3) 1_555
F2 Ga2 1.946(3) 1_555
F2 Fe2 1.946(3) 1_555
F2 F1 2.786(6) 1_555
F2 F1 2.758(4) 5_666
F2 F2 2.787(5) 3_656
F2 F2 2.755(4) 10_566
F2 F2 2.749(5) 14_655
F2 F2 2.888(5) 15_565
F2 N1 2.921(7) 1_555
F2 N1 3.091(7) 3_656
F2 N2 3.446(7) 6_645
F2 C1 3.134(9) 1_555
F2 C1 3.246(8) 8_546
N1 Fe1 2.240(7) 1_555
N1 Fe1 3.399(7) 2_566
N1 F2 2.921(7) 1_555
N1 F2 3.091(7) 3_656
N1 F2 3.091(7) 13_666
N1 F2 2.921(7) 15_565
N1 N1 1.430(10) 4_765
N1 N2 2.139(12) 1_555
N1 C1 1.284(13) 1_555
N1 C1 2.162(12) 4_765
N2 F1 2.849(12) 2_565
N2 F2 3.446(7) 6_654
N2 F2 3.446(7) 7_564
N2 F2 3.446(7) 9_554
N2 F2 3.446(7) 12_664
N2 N1 2.139(12) 1_555
N2 N1 2.139(12) 4_765
N2 C1 1.313(11) 1_555
N2 C1 1.313(11) 4_765
C1 Fe1 3.089(10) 1_555
C1 F2 3.134(9) 1_555
C1 F2 3.246(8) 8_556
C1 F2 3.246(8) 10_566
C1 F2 3.134(9) 15_565
C1 N1 1.284(13) 1_555
C1 N1 2.162(12) 4_765
C1 N2 1.313(11) 1_555
C1 C1 2.115(13) 4_765
